data_2108439
loop_
_publ_author_name
'Mugnaioli, Enrico'
'Gemmi, Mauro'
'Merlini, Marco'
'Gregorkiewitz, Miguel'

_publ_contact_author_address
; Dept of Physical, Earth and Environmental Sciences, University of Siena, 
via Laterina 8, I-53100 Siena, Italy
;
_publ_contact_author_email gregormigu@gmail.com
_publ_contact_author_name 'M Gregorkiewitz'
_publ_contact_author_phone +390577233810
_publ_section_title
;
 (Na,\W)5[MnO2]13 does not have the roman\`echite framework: a new tunnel
 structure determined and refined by EDT and synchrotron powder
 diffraction.
;
_publ_section_title_footnote ' \W stands for 'vacancy''
_journal_coden_ASTM ASBSDK
_journal_coden_Cambridge 1743
_journal_coeditor_code DK5050
_journal_coeditor_notes ' ?'
_journal_date_accepted 2016-10-04
_journal_date_from_coeditor 2016-10-04
_journal_date_printers_first 2016-10-13
_journal_date_proofs_in 2016-11-03
_journal_date_proofs_out 2016-10-13
_journal_date_recd_electronic 2016-07-14
_journal_issue 06
_journal_name_full 'Acta Crystallographica, Section B'
_journal_page_first 893
_journal_page_last 903
_journal_paper_category FA
_journal_paper_doi 10.1107/S2052520616015651
_journal_techeditor_code B161565
_journal_techeditor_notes ' ?'
_journal_volume 72
_journal_year 2016
_chemical_formula_moiety Na.31MnO2
_chemical_formula_structural '(Nax\W1-x)5[MnO2]13, x=0.80'
_chemical_formula_sum 'Mn13 Na3.98 O26'
_chemical_formula_weight 1221.78
_chemical_name_systematic ' sodium manganese oxide'
_space_group_IT_number 12
_space_group_name_Hall '-C 2y'
_space_group_name_H-M_alt 'C 1 2/m 1'
_symmetry_cell_setting monoclinic
_symmetry_space_group_name_Hall '-C 2y'
_symmetry_space_group_name_H-M 'C 1 2/m 1'
_audit_author_name mg
_audit_creation_date 2015-04-18T11:27
_audit_creation_method 'from EXP file using GSAS2CIF'
_audit_update_record ' 2015-04-18T11:27  Initial CIF as created by GSAS2CIF'
_cell_angle_alpha 90.0
_cell_angle_beta 105.0925(16)
_cell_angle_gamma 90.0
_cell_formula_units_Z 2
_cell_length_a 22.5199(6)
_cell_length_b 2.83987(6)
_cell_length_c 14.8815(4)
_cell_measurement_temperature 293
_cell_volume 918.90(4)
_computing_data_reduction Fit2D
_computing_molecular_graphics 'VESTA, GIMP, Inkscape'
_computing_publication_material GSAS
_computing_structure_refinement GSAS
_computing_structure_solution 'SIR2011&Superflip using EDT intensity data'
_diffrn_ambient_temperature 293
_diffrn_detector 'imaging plate'
_diffrn_detector_type MAR555
_diffrn_measurement_device_type ID09
_diffrn_radiation_polarisn_ratio 0.96
_diffrn_radiation_probe x-ray
_diffrn_radiation_type synchrotron
_diffrn_radiation_wavelength 0.415352
_exptl_absorpt_coefficient_mu 1.85
_exptl_absorpt_correction_T_max 1.00000
_exptl_absorpt_correction_T_min 1.00000
_exptl_absorpt_process_details
;   GSAS Absorption/surface roughness correction: function number 0
 No correction is applied.
;
_exptl_crystal_density_diffrn 4.416
_exptl_crystal_F_000 1153.56
_pd_calc_method 'Rietveld Refinement'
_pd_char_colour 'dark brown'
_pd_char_particle_morphology needles
_pd_instr_dist_spec/detc 300
_pd_instr_location ' ESRF beamline ID09'
_pd_meas_2theta_range_inc 0.012
_pd_meas_2theta_range_max 37.7767
_pd_meas_2theta_range_min 0.9487
_pd_meas_number_of_points 3070
_pd_phase_mass_% 57.92(16)
_pd_phase_name 'psiro ROMAN7_.25 cycle 1144 DLSF=0'
_pd_prep_pressure 100
_pd_prep_temperature 293
_pd_proc_2theta_range_inc 0.012
_pd_proc_2theta_range_max 32.245
_pd_proc_2theta_range_min 1.309
_pd_proc_info_datetime 2015-04-18T11:27:56
_pd_proc_info_excluded_regions ' contains spikes, high density of reflections'
_pd_proc_ls_background_function
;   GSAS Background function number 1 with 36 terms.
 Shifted Chebyshev function of 1st kind
      1:    121.048     2:   -59.0276     3:    74.1260     4:   -51.7887    
      5:    40.7256     6:   -41.3683     7:    50.7057     8:   -43.4266    
      9:    30.0730    10:   -27.9592    11:    18.9871    12:   -9.28117    
     13:    7.01053    14:   -9.72424    15:    11.8353    16:   -1.11195    
     17:   -6.43133    18:    2.04352    19:    3.16252    20:   -2.47459    
     21:   -3.37630    22:    6.62565    23:   -7.61994    24:    6.85735    
     25:   -2.85962    26:   -1.95684    27:    2.20435    28:    5.51369    
     29:   -4.47940    30:   -2.78334    31:    2.74341    32:  -0.150605    
     33:    4.57349    34:   -3.87086    35:   0.477537    36:    1.94298    
;
_pd_proc_ls_profile_function
;
 CW Profile function number 3 with  19 terms
 Pseudovoigt profile coefficients as parameterized in
 P. Thompson, D.E. Cox & J.B. Hastings (1987). J. Appl. Cryst.,20,79-83.
 Asymmetry correction of L.W. Finger, D.E. Cox & A. P. Jephcoat (1994).
 J. Appl. Cryst.,27,892-900.
 #1(GU)   =    0.000 #2(GV)   =    0.000 #3(GW)   =    1.995
 #4(GP)   =    0.000 #5(LX)   =    1.206 #6(LY)   =   11.017
 #7(S/L)  =   0.0005 #8(H/L)  =   0.0005
 #9(trns) =     0.00 #10(shft)=   0.0000
 #11(stec)=     0.00 #12(ptec)=     0.00 #13(sfec)=     0.00
 #14(L11) =    0.000 #15(L22) =    0.000 #16(L33) =    0.000
 #17(L12) =    0.000 #18(L13) =    0.000 #19(L23) =    0.000
 Peak tails are ignored  where the intensity is below 0.0010 times the peak
   Aniso. broadening axis   0.0   0.0   1.0
;
_pd_proc_ls_prof_R_factor 0.0365
_pd_proc_ls_prof_wR_expected 0.0634
_pd_proc_ls_prof_wR_factor 0.0514
_pd_proc_number_of_points 2579
_pd_spec_mounting ' Lindemann glass capillary'
_pd_spec_mount_mode transmission
_pd_spec_shape cylinder
_pd_spec_size_axial 5
_pd_spec_size_equat 0.2
_refine_ls_goodness_of_fit_all 0.83
_refine_ls_matrix_type full
_refine_ls_number_parameters 123
_refine_ls_number_restraints 0
_refine_ls_R_Fsqd_factor 0.03500
_refine_ls_shift/su_max 0.04
_refine_ls_shift/su_mean 0.00
_reflns_d_resolution_high 0.748
_reflns_d_resolution_low 14.368
_reflns_limit_h_max 30
_reflns_limit_h_min 0
_reflns_limit_k_max 8
_reflns_limit_k_min -9
_reflns_limit_l_max 19
_reflns_limit_l_min -19
_reflns_number_total 1374
_cod_data_source_file dk5050sup12.cif
_cod_data_source_block ROMAN7_.25_publ
_cod_depositor_comments
;
The following automatic conversions were performed:

data item '_geom_angle_publ_flag' value 'N' was changed to 'n' in
accordance with the built-in table derived from the CIF Core
dictionary named 'cif_core.dic' version 2.4.5 last updated on
2014-11-21 (399 times).

data item '_geom_bond_publ_flag' value 'N' was changed to 'n' in
accordance with the built-in table derived from the CIF Core
dictionary named 'cif_core.dic' version 2.4.5 last updated on
2014-11-21 (201 times).

Automatic conversion script
Id: cif_fix_values 6909 2019-04-08 15:41:33Z antanas 
;
_cod_original_cell_volume 918.90(5)
_cod_database_code 2108439
_gsas_exptl_extinct_corr_t_min 1.00000
_gsas_exptl_extinct_corr_t_max 1.00000

loop_
_symmetry_equiv_pos_site_id
_symmetry_equiv_pos_as_xyz
1 +x,+y,+z
2 -x,+y,-z
-1 -x,-y,-z
-2 +x,-y,+z
101 +x+1/2,+y+1/2,+z
102 -x+1/2,+y+1/2,-z
-101 -x+1/2,-y+1/2,-z
-102 +x+1/2,-y+1/2,+z

loop_
_atom_site_type_symbol
_atom_site_label
_atom_site_fract_x
_atom_site_fract_y
_atom_site_fract_z
_atom_site_occupancy
_atom_site_thermal_displace_type
_atom_site_U_iso_or_equiv
_atom_site_symmetry_multiplicity
Mn Mn1 0.5 0.0 0.0 1.0 Uiso 0.0093(19) 2
Mn Mn2 0.39312(20) 0.5 0.02578(30) 1.0 Uiso 0.0059(14) 4
Mn Mn3 0.34391(21) 0.0 0.20420(33) 1.0 Uiso 0.0030(13) 4
Mn Mn4 0.43111(20) 0.5 0.36320(30) 1.0 Uiso 0.0057(12) 4
Mn Mn5 0.57950(20) 0.0 0.43082(32) 1.0 Uiso 0.0080(13) 4
Mn Mn6 0.65959(20) 0.5 0.33803(30) 1.0 Uiso 0.0101(14) 4
Mn Mn7 0.70783(21) 0.0 0.17729(31) 1.0 Uiso 0.0063(12) 4
O O1 0.4544(7) 0.0 0.0910(12) 1.0 Uiso 0.0082(13) 4
O O2 0.5533(7) 0.5 0.0573(11) 1.0 Uiso 0.0082(13) 4
O O3 0.6565(7) 0.0 0.0319(11) 1.0 Uiso 0.0082(13) 4
O O4 0.3536(8) 0.5 0.1220(13) 1.0 Uiso 0.0082(13) 4
O O5 0.2557(7) 0.0 0.1473(11) 1.0 Uiso 0.0082(13) 4
O O6 0.3355(7) 0.5 0.2885(11) 1.0 Uiso 0.0082(13) 4
O O7 0.4239(7) 0.0 0.2624(12) 1.0 Uiso 0.0082(13) 4
O O8 0.5247(7) 0.5 0.3932(11) 1.0 Uiso 0.0082(13) 4
O O9 0.4233(7) 0.0 0.4429(11) 1.0 Uiso 0.0082(13) 4
O O10 0.6418(7) 0.5 0.4539(11) 1.0 Uiso 0.0082(13) 4
O O11 0.5999(7) 0.0 0.3117(12) 1.0 Uiso 0.0082(13) 4
O O12 0.6647(7) 0.5 0.2160(11) 1.0 Uiso 0.0082(13) 4
O O13 0.7146(8) 0.0 0.3735(11) 1.0 Uiso 0.0082(13) 4
Na Na1 0.3017(8) 0.0 0.4119(13) 0.808(19) Uiso 0.068(7) 4
Na Na2 0.5095(8) 0.5 0.2226(12) 0.816(20) Uiso 0.068(7) 4
Na Na3 0.25 0.25 0.0 0.368(12) Uiso 0.068(7) 4

loop_
_atom_type_symbol
_atom_type_scat_dispersion_real
_atom_type_scat_dispersion_imag
_atom_type_scat_Cromer_Mann_a1
_atom_type_scat_Cromer_Mann_a2
_atom_type_scat_Cromer_Mann_a3
_atom_type_scat_Cromer_Mann_a4
_atom_type_scat_Cromer_Mann_b1
_atom_type_scat_Cromer_Mann_b2
_atom_type_scat_Cromer_Mann_b3
_atom_type_scat_Cromer_Mann_b4
_atom_type_scat_Cromer_Mann_c
_atom_type_scat_source
Mn 0.000 0.000 11.2819 5.34090 7.35730 0.34320 3.01930 17.8674 2.24410 83.7543 1.08960 International_Tables_Vol_C
O 0.000 0.000 3.04850 13.2771 2.28680 5.70110 1.54630 0.32390 0.86700 32.9089 0.25080 International_Tables_Vol_C
Na 0.000 0.000 4.76260 3.28500 3.17360 8.84220 1.26740 0.31360 1.11280 129.424 0.67600 International_Tables_Vol_C

loop_
_geom_angle_atom_site_label_1
_geom_angle_atom_site_label_2
_geom_angle_atom_site_label_3
_geom_angle
_geom_angle_site_symmetry_1
_geom_angle_site_symmetry_2
_geom_angle_site_symmetry_3
_geom_angle_publ_flag
O1 Mn1 O1 180.0 1_555 . 2_655 n
O1 Mn1 O2 94.3(6) 1_555 . 1_545 n
O1 Mn1 O2 94.3(6) 1_555 . 1_555 n
O1 Mn1 O2 85.7(6) 1_555 . 2_645 n
O1 Mn1 O2 85.7(6) 1_555 . 2_655 n
O1 Mn1 O2 85.7(6) 2_655 . 1_545 n
O1 Mn1 O2 85.7(6) 2_655 . 1_555 n
O1 Mn1 O2 94.3(6) 2_655 . 2_645 n
O1 Mn1 O2 94.3(6) 2_655 . 2_655 n
O2 Mn1 O2 96.0(6) 1_545 . 1_555 n
O2 Mn1 O2 84.0(6) 1_545 . 2_645 n
O2 Mn1 O2 180.0 1_545 . 2_655 n
O2 Mn1 O2 180.0 1_555 . 2_645 n
O2 Mn1 O2 84.0(6) 1_555 . 2_655 n
O2 Mn1 O2 96.0(6) 2_645 . 2_655 n
O1 Mn2 O1 88.2(6) 1_555 . 1_565 n
O1 Mn2 O2 81.2(6) 1_555 . 2_655 n
O1 Mn2 O3 86.5(5) 1_555 . 2_655 n
O1 Mn2 O3 174.3(5) 1_555 . 2_665 n
O1 Mn2 O4 91.9(6) 1_555 . 1_555 n
O1 Mn2 O2 81.2(6) 1_565 . 2_655 n
O1 Mn2 O3 174.3(5) 1_565 . 2_655 n
O1 Mn2 O3 86.5(5) 1_565 . 2_665 n
O1 Mn2 O4 91.9(6) 1_565 . 1_555 n
O2 Mn2 O3 96.0(6) 2_655 . 2_655 n
O2 Mn2 O3 96.0(6) 2_655 . 2_665 n
O2 Mn2 O4 170.4(7) 2_655 . 1_555 n
O3 Mn2 O3 98.7(7) 2_655 . 2_665 n
O3 Mn2 O4 90.3(6) 2_655 . 1_555 n
O3 Mn2 O4 90.3(6) 2_665 . 1_555 n
O4 Mn3 O4 95.2(9) 1_545 . 1_555 n
O4 Mn3 O5 89.7(7) 1_545 . 1_555 n
O4 Mn3 O6 85.3(5) 1_545 . 1_545 n
O4 Mn3 O6 179.0(8) 1_545 . 1_555 n
O4 Mn3 O7 92.4(6) 1_545 . 1_555 n
O4 Mn3 O5 89.7(7) 1_555 . 1_555 n
O4 Mn3 O6 179.0(8) 1_555 . 1_545 n
O4 Mn3 O6 85.3(5) 1_555 . 1_555 n
O4 Mn3 O7 92.4(6) 1_555 . 1_555 n
O5 Mn3 O6 91.2(6) 1_555 . 1_545 n
O5 Mn3 O6 91.2(6) 1_555 . 1_555 n
O5 Mn3 O7 176.9(9) 1_555 . 1_555 n
O6 Mn3 O6 94.3(8) 1_545 . 1_555 n
O6 Mn3 O7 86.7(6) 1_545 . 1_555 n
O6 Mn3 O7 86.7(6) 1_555 . 1_555 n
O6 Mn4 O7 75.1(5) 1_555 . 1_555 n
O6 Mn4 O7 75.1(5) 1_555 . 1_565 n
O6 Mn4 O8 162.3(8) 1_555 . 1_555 n
O6 Mn4 O9 94.6(6) 1_555 . 1_555 n
O6 Mn4 O9 94.6(6) 1_555 . 1_565 n
O6 Mn4 Na2 108.9(6) 1_555 . 1_555 n
O7 Mn4 O7 88.1(7) 1_555 . 1_565 n
O7 Mn4 O8 92.4(6) 1_555 . 1_555 n
O7 Mn4 O9 86.3(5) 1_555 . 1_555 n
O7 Mn4 O9 169.3(7) 1_555 . 1_565 n
O7 Mn4 Na2 56.5(5) 1_555 . 1_555 n
O7 Mn4 O8 92.4(6) 1_565 . 1_555 n
O7 Mn4 O9 169.3(7) 1_565 . 1_555 n
O7 Mn4 O9 86.3(5) 1_565 . 1_565 n
O7 Mn4 Na2 56.5(5) 1_565 . 1_555 n
O8 Mn4 O9 97.0(6) 1_555 . 1_555 n
O8 Mn4 O9 97.0(6) 1_555 . 1_565 n
O8 Mn4 Na2 53.4(5) 1_555 . 1_555 n
O9 Mn4 O9 97.6(8) 1_555 . 1_565 n
O9 Mn4 Na2 126.3(5) 1_555 . 1_555 n
O9 Mn4 Na2 126.3(5) 1_565 . 1_555 n
O8 Mn5 O8 98.9(7) 1_545 . 1_555 n
O8 Mn5 O9 96.1(6) 1_545 . 2_656 n
O8 Mn5 O10 83.6(5) 1_545 . 1_545 n
O8 Mn5 O10 171.3(8) 1_545 . 1_555 n
O8 Mn5 O11 91.2(6) 1_545 . 1_555 n
O8 Mn5 Na1 127.3(4) 1_545 . 2_656 n
O8 Mn5 O9 96.1(6) 1_555 . 2_656 n
O8 Mn5 O10 171.3(8) 1_555 . 1_545 n
O8 Mn5 O10 83.6(5) 1_555 . 1_555 n
O8 Mn5 O11 91.2(6) 1_555 . 1_555 n
O8 Mn5 Na1 127.3(4) 1_555 . 2_656 n
O9 Mn5 O10 91.9(6) 2_656 . 1_545 n
O9 Mn5 O10 91.9(6) 2_656 . 1_555 n
O9 Mn5 O11 168.7(8) 2_656 . 1_555 n
O9 Mn5 Na1 59.4(6) 2_656 . 2_656 n
O10 Mn5 O10 92.7(7) 1_545 . 1_555 n
O10 Mn5 O11 80.3(6) 1_545 . 1_555 n
O10 Mn5 Na1 54.8(4) 1_545 . 2_656 n
O10 Mn5 O11 80.3(6) 1_555 . 1_555 n
O10 Mn5 Na1 54.8(4) 1_555 . 2_656 n
O11 Mn5 Na1 109.3(6) 1_555 . 2_656 n
O10 Mn6 O11 83.2(6) 1_555 . 1_555 n
O10 Mn6 O11 83.2(6) 1_555 . 1_565 n
O10 Mn6 O12 171.5(8) 1_555 . 1_555 n
O10 Mn6 O13 91.4(6) 1_555 . 1_555 n
O10 Mn6 O13 91.4(6) 1_555 . 1_565 n
O10 Mn6 Na1 97.0(6) 1_555 . 101_555 n
O11 Mn6 O11 95.1(7) 1_555 . 1_565 n
O11 Mn6 O12 91.1(6) 1_555 . 1_555 n
O11 Mn6 O13 82.7(5) 1_555 . 1_555 n
O11 Mn6 O13 174.4(7) 1_555 . 1_565 n
O11 Mn6 Na1 132.4(4) 1_555 . 101_555 n
O11 Mn6 O12 91.1(6) 1_565 . 1_555 n
O11 Mn6 O13 174.4(7) 1_565 . 1_555 n
O11 Mn6 O13 82.7(5) 1_565 . 1_565 n
O11 Mn6 Na1 132.4(4) 1_565 . 101_555 n
O12 Mn6 O13 94.1(6) 1_555 . 1_555 n
O12 Mn6 O13 94.1(6) 1_555 . 1_565 n
O12 Mn6 Na1 91.5(6) 1_555 . 101_555 n
O13 Mn6 O13 98.9(8) 1_555 . 1_565 n
O13 Mn6 Na1 49.6(4) 1_555 . 101_555 n
O13 Mn6 Na1 49.6(4) 1_565 . 101_555 n
O3 Mn7 O5 87.3(6) 1_555 . 101_545 n
O3 Mn7 O5 87.3(6) 1_555 . 101_555 n
O3 Mn7 O12 97.0(6) 1_555 . 1_545 n
O3 Mn7 O12 97.0(6) 1_555 . 1_555 n
O3 Mn7 Na3 49.9(4) 1_555 . 2_655 n
O3 Mn7 Na3 49.9(4) 1_555 . -1_655 n
O5 Mn7 O5 96.4(8) 101_545 . 101_555 n
O5 Mn7 O12 83.0(5) 101_545 . 1_545 n
O5 Mn7 O12 175.6(8) 101_545 . 1_555 n
O5 Mn7 Na3 69.8(4) 101_545 . 2_655 n
O5 Mn7 Na3 46.7(4) 101_545 . -1_655 n
O5 Mn7 O12 175.6(8) 101_555 . 1_545 n
O5 Mn7 O12 83.0(5) 101_555 . 1_555 n
O5 Mn7 Na3 46.7(4) 101_555 . 2_655 n
O5 Mn7 Na3 69.8(4) 101_555 . -1_655 n
O12 Mn7 O12 97.2(7) 1_545 . 1_555 n
O12 Mn7 Na3 136.4(5) 1_545 . 2_655 n
O12 Mn7 Na3 112.4(4) 1_545 . -1_655 n
O12 Mn7 Na3 112.4(4) 1_555 . 2_655 n
O12 Mn7 Na3 136.4(5) 1_555 . -1_655 n
Na3 Mn7 Na3 26.39(4) 2_655 . -1_655 n
Mn1 O1 Mn2 94.9(7) 1_555 . 1_545 n
Mn1 O1 Mn2 94.9(7) 1_555 . 1_555 n
Mn1 O1 Na2 108.1(7) 1_555 . 1_545 n
Mn1 O1 Na2 108.1(7) 1_555 . 1_555 n
Mn2 O1 Mn2 88.2(6) 1_545 . 1_555 n
Mn2 O1 Na2 96.6(4) 1_545 . 1_545 n
Mn2 O1 Na2 155.9(9) 1_545 . 1_555 n
Mn2 O1 Na2 155.9(9) 1_555 . 1_545 n
Mn2 O1 Na2 96.6(4) 1_555 . 1_555 n
Na2 O1 Na2 70.0(5) 1_545 . 1_555 n
Mn1 O2 Mn1 96.0(6) 1_555 . 1_565 n
Mn1 O2 Mn2 97.9(6) 1_555 . 2_655 n
Mn1 O2 Mn2 97.9(6) 1_565 . 2_655 n
Mn2 O3 Mn2 98.7(7) 2_645 . 2_655 n
Mn2 O3 Mn7 123.8(5) 2_645 . 1_555 n
Mn2 O3 Na3 126.0(7) 2_645 . 2_655 n
Mn2 O3 Na3 97.8(5) 2_645 . -1_655 n
Mn2 O3 Mn7 123.8(5) 2_655 . 1_555 n
Mn2 O3 Na3 97.8(5) 2_655 . 2_655 n
Mn2 O3 Na3 126.0(7) 2_655 . -1_655 n
Mn7 O3 Na3 85.9(5) 1_555 . 2_655 n
Mn7 O3 Na3 85.9(5) 1_555 . -1_655 n
Na3 O3 Na3 34.64(23) 2_655 . -1_655 n
Mn2 O4 Mn3 129.9(5) 1_555 . 1_555 n
Mn2 O4 Mn3 129.9(5) 1_555 . 1_565 n
Mn2 O4 Na3 89.2(6) 1_555 . 1_555 n
Mn2 O4 Na3 89.2(6) 1_555 . -2_565 n
Mn3 O4 Mn3 95.2(9) 1_555 . 1_565 n
Mn3 O4 Na3 90.7(5) 1_555 . 1_555 n
Mn3 O4 Na3 114.1(8) 1_555 . -2_565 n
Mn3 O4 Na3 114.1(8) 1_565 . 1_555 n
Mn3 O4 Na3 90.7(5) 1_565 . -2_565 n
Na3 O4 Na3 31.06(19) 1_555 . -2_565 n
Mn3 O5 Mn7 118.3(6) 1_555 . 101_445 n
Mn3 O5 Mn7 118.3(6) 1_555 . 101_455 n
Mn3 O5 Na3 102.3(7) 1_555 . 1_555 n
Mn3 O5 Na3 102.3(7) 1_555 . -2_555 n
Mn7 O5 Mn7 96.4(8) 101_445 . 101_455 n
Mn7 O5 Na3 124.4(7) 101_445 . 1_555 n
Mn7 O5 Na3 95.7(4) 101_445 . -2_555 n
Mn7 O5 Na3 95.7(4) 101_455 . 1_555 n
Mn7 O5 Na3 124.4(7) 101_455 . -2_555 n
Na3 O5 Na3 36.35(25) 1_555 . -2_555 n
Mn3 O6 Mn3 94.3(8) 1_555 . 1_565 n
Mn3 O6 Mn4 94.7(6) 1_555 . 1_555 n
Mn3 O6 Na1 98.85(35) 1_555 . 1_555 n
Mn3 O6 Na1 163.5(7) 1_555 . 1_565 n
Mn3 O6 Mn4 94.7(6) 1_565 . 1_555 n
Mn3 O6 Na1 163.5(7) 1_565 . 1_555 n
Mn3 O6 Na1 98.85(35) 1_565 . 1_565 n
Mn4 O6 Na1 94.2(7) 1_555 . 1_555 n
Mn4 O6 Na1 94.2(7) 1_555 . 1_565 n
Na1 O6 Na1 66.6(6) 1_555 . 1_565 n
Mn3 O7 Mn4 103.5(7) 1_555 . 1_545 n
Mn3 O7 Mn4 103.5(7) 1_555 . 1_555 n
Mn3 O7 Na2 127.5(8) 1_555 . 1_545 n
Mn3 O7 Na2 127.5(8) 1_555 . 1_555 n
Mn4 O7 Mn4 88.1(7) 1_545 . 1_555 n
Mn4 O7 Na2 82.2(5) 1_545 . 1_545 n
Mn4 O7 Na2 129.0(8) 1_545 . 1_555 n
Mn4 O7 Na2 129.0(8) 1_555 . 1_545 n
Mn4 O7 Na2 82.2(5) 1_555 . 1_555 n
Na2 O7 Na2 66.7(5) 1_545 . 1_555 n
Mn4 O8 Mn5 129.1(4) 1_555 . 1_555 n
Mn4 O8 Mn5 129.1(4) 1_555 . 1_565 n
Mn4 O8 Na2 85.2(7) 1_555 . 1_555 n
Mn5 O8 Mn5 98.9(7) 1_555 . 1_565 n
Mn5 O8 Na2 102.2(7) 1_555 . 1_555 n
Mn5 O8 Na2 102.2(7) 1_565 . 1_555 n
Mn4 O9 Mn4 97.6(8) 1_545 . 1_555 n
Mn4 O9 Mn5 130.9(4) 1_545 . 2_656 n
Mn4 O9 Na1 98.7(6) 1_545 . 1_555 n
Mn4 O9 Mn5 130.9(4) 1_555 . 2_656 n
Mn4 O9 Na1 98.7(6) 1_555 . 1_555 n
Mn5 O9 Na1 82.7(8) 2_656 . 1_555 n
Mn5 O10 Mn5 92.7(7) 1_555 . 1_565 n
Mn5 O10 Mn6 98.8(6) 1_555 . 1_555 n
Mn5 O10 Na1 85.5(5) 1_555 . 2_656 n
Mn5 O10 Na1 137.7(10) 1_555 . 2_666 n
Mn5 O10 Mn6 98.8(6) 1_565 . 1_555 n
Mn5 O10 Na1 137.7(10) 1_565 . 2_656 n
Mn5 O10 Na1 85.5(5) 1_565 . 2_666 n
Mn6 O10 Na1 123.2(8) 1_555 . 2_656 n
Mn6 O10 Na1 123.2(8) 1_555 . 2_666 n
Na1 O10 Na1 68.9(5) 2_656 . 2_666 n
Mn5 O11 Mn6 97.6(6) 1_555 . 1_545 n
Mn5 O11 Mn6 97.6(6) 1_555 . 1_555 n
Mn5 O11 Na2 97.3(7) 1_555 . 1_545 n
Mn5 O11 Na2 97.3(7) 1_555 . 1_555 n
Mn6 O11 Mn6 95.1(7) 1_545 . 1_555 n
Mn6 O11 Na2 96.7(4) 1_545 . 1_545 n
Mn6 O11 Na2 159.5(8) 1_545 . 1_555 n
Mn6 O11 Na2 159.5(8) 1_555 . 1_545 n
Mn6 O11 Na2 96.7(4) 1_555 . 1_555 n
Na2 O11 Na2 67.6(5) 1_545 . 1_555 n
Mn6 O12 Mn7 117.9(6) 1_555 . 1_555 n
Mn6 O12 Mn7 117.9(6) 1_555 . 1_565 n
Mn7 O12 Mn7 97.2(7) 1_555 . 1_565 n
Mn6 O13 Mn6 98.9(8) 1_545 . 1_555 n
Mn6 O13 Na1 93.4(4) 1_545 . 101_545 n
Mn6 O13 Na1 166.1(7) 1_545 . 101_555 n
Mn6 O13 Na1 166.1(7) 1_555 . 101_545 n
Mn6 O13 Na1 93.4(4) 1_555 . 101_555 n
Na1 O13 Na1 73.7(6) 101_545 . 101_555 n
Mn5 Na1 Mn6 152.4(7) 2_656 . 101_445 n
Mn5 Na1 O6 100.5(7) 2_656 . 1_545 n
Mn5 Na1 O6 100.5(7) 2_656 . 1_555 n
Mn5 Na1 O9 37.9(4) 2_656 . 1_555 n
Mn5 Na1 O10 39.7(4) 2_656 . 2_646 n
Mn5 Na1 O10 39.7(4) 2_656 . 2_656 n
Mn5 Na1 O13 133.5(6) 2_656 . 101_445 n
Mn5 Na1 O13 133.5(6) 2_656 . 101_455 n
Mn5 Na1 Na1 90.0 2_656 . 1_545 n
Mn5 Na1 Na1 90.0 2_656 . 1_565 n
Mn6 Na1 O6 102.4(7) 101_445 . 1_545 n
Mn6 Na1 O6 102.4(7) 101_445 . 1_555 n
Mn6 Na1 O9 169.6(9) 101_445 . 1_555 n
Mn6 Na1 O10 123.0(7) 101_445 . 2_646 n
Mn6 Na1 O10 123.0(7) 101_445 . 2_656 n
Mn6 Na1 O13 36.96(31) 101_445 . 101_445 n
Mn6 Na1 O13 36.96(31) 101_445 . 101_455 n
Mn6 Na1 Na1 90.0 101_445 . 1_545 n
Mn6 Na1 Na1 90.0 101_445 . 1_565 n
O6 Na1 O6 66.6(6) 1_545 . 1_555 n
O6 Na1 O9 69.1(7) 1_545 . 1_555 n
O6 Na1 O10 94.1(6) 1_545 . 2_646 n
O6 Na1 O10 133.9(10) 1_545 . 2_656 n
O6 Na1 O13 83.0(7) 1_545 . 101_445 n
O6 Na1 O13 122.4(9) 1_545 . 101_455 n
O6 Na1 Na1 56.72(28) 1_545 . 1_545 n
O6 Na1 Na1 123.28(28) 1_545 . 1_565 n
O6 Na1 O9 69.1(7) 1_555 . 1_555 n
O6 Na1 O10 133.9(10) 1_555 . 2_646 n
O6 Na1 O10 94.1(6) 1_555 . 2_656 n
O6 Na1 O13 122.4(9) 1_555 . 101_445 n
O6 Na1 O13 83.0(7) 1_555 . 101_455 n
O6 Na1 Na1 123.28(28) 1_555 . 1_545 n
O6 Na1 Na1 56.72(28) 1_555 . 1_565 n
O9 Na1 O10 64.9(6) 1_555 . 2_646 n
O9 Na1 O10 64.9(6) 1_555 . 2_656 n
O9 Na1 O13 142.5(4) 1_555 . 101_445 n
O9 Na1 O13 142.5(4) 1_555 . 101_455 n
O9 Na1 Na1 90.0 1_555 . 1_545 n
O9 Na1 Na1 90.0 1_555 . 1_565 n
O10 Na1 O10 68.9(5) 2_646 . 2_656 n
O10 Na1 O13 94.0(5) 2_646 . 101_445 n
O10 Na1 O13 138.4(11) 2_646 . 101_455 n
O10 Na1 Na1 55.54(27) 2_646 . 1_545 n
O10 Na1 Na1 124.46(27) 2_646 . 1_565 n
O10 Na1 O13 138.4(11) 2_656 . 101_445 n
O10 Na1 O13 94.0(5) 2_656 . 101_455 n
O10 Na1 Na1 124.46(27) 2_656 . 1_545 n
O10 Na1 Na1 55.54(27) 2_656 . 1_565 n
O13 Na1 O13 73.7(6) 101_445 . 101_455 n
O13 Na1 Na1 53.15(31) 101_445 . 1_545 n
O13 Na1 Na1 126.85(31) 101_445 . 1_565 n
O13 Na1 Na1 126.85(31) 101_455 . 1_545 n
O13 Na1 Na1 53.15(31) 101_455 . 1_565 n
Na1 Na1 Na1 180.0 1_545 . 1_565 n
Mn4 Na2 O1 106.3(7) 1_555 . 1_555 n
Mn4 Na2 O1 106.3(7) 1_555 . 1_565 n
Mn4 Na2 O7 41.2(4) 1_555 . 1_555 n
Mn4 Na2 O7 41.2(4) 1_555 . 1_565 n
Mn4 Na2 O8 41.4(5) 1_555 . 1_555 n
Mn4 Na2 O11 99.7(7) 1_555 . 1_555 n
Mn4 Na2 O11 99.7(7) 1_555 . 1_565 n
Mn4 Na2 Na2 90.0 1_555 . 1_545 n
Mn4 Na2 Na2 90.0 1_555 . 1_565 n
O1 Na2 O1 70.0(5) 1_555 . 1_565 n
O1 Na2 O7 67.4(6) 1_555 . 1_555 n
O1 Na2 O7 104.3(8) 1_555 . 1_565 n
O1 Na2 O8 136.0(6) 1_555 . 1_555 n
O1 Na2 O11 105.0(4) 1_555 . 1_555 n
O1 Na2 O11 153.9(10) 1_555 . 1_565 n
O1 Na2 Na2 54.99(26) 1_555 . 1_545 n
O1 Na2 Na2 125.01(26) 1_555 . 1_565 n
O1 Na2 O7 104.3(8) 1_565 . 1_555 n
O1 Na2 O7 67.4(6) 1_565 . 1_565 n
O1 Na2 O8 136.0(6) 1_565 . 1_555 n
O1 Na2 O11 153.9(10) 1_565 . 1_555 n
O1 Na2 O11 105.0(4) 1_565 . 1_565 n
O1 Na2 Na2 125.01(26) 1_565 . 1_545 n
O1 Na2 Na2 54.99(26) 1_565 . 1_565 n
O7 Na2 O7 66.7(5) 1_555 . 1_565 n
O7 Na2 O8 71.2(6) 1_555 . 1_555 n
O7 Na2 O11 96.7(6) 1_555 . 1_555 n
O7 Na2 O11 136.8(9) 1_555 . 1_565 n
O7 Na2 Na2 56.67(27) 1_555 . 1_545 n
O7 Na2 Na2 123.33(27) 1_555 . 1_565 n
O7 Na2 O8 71.2(6) 1_565 . 1_555 n
O7 Na2 O11 136.8(9) 1_565 . 1_555 n
O7 Na2 O11 96.7(6) 1_565 . 1_565 n
O7 Na2 Na2 123.33(27) 1_565 . 1_545 n
O7 Na2 Na2 56.67(27) 1_565 . 1_565 n
O8 Na2 O11 65.7(6) 1_555 . 1_555 n
O8 Na2 O11 65.7(6) 1_555 . 1_565 n
O8 Na2 Na2 90.0 1_555 . 1_545 n
O8 Na2 Na2 90.0 1_555 . 1_565 n
O11 Na2 O11 67.6(5) 1_555 . 1_565 n
O11 Na2 Na2 56.20(27) 1_555 . 1_545 n
O11 Na2 Na2 123.80(27) 1_555 . 1_565 n
O11 Na2 Na2 123.80(27) 1_565 . 1_545 n
O11 Na2 Na2 56.20(27) 1_565 . 1_565 n
Na2 Na2 Na2 180.0 1_545 . 1_565 n
Mn7 Na3 Mn7 180.0 2_655 . 101_455 n
Mn7 Na3 O3 44.2(4) 2_655 . 2_655 n
Mn7 Na3 O3 135.8(4) 2_655 . 101_455 n
Mn7 Na3 O4 103.5(4) 2_655 . 1_555 n
Mn7 Na3 O4 76.5(4) 2_655 . 102_545 n
Mn7 Na3 O5 142.47(27) 2_655 . 1_555 n
Mn7 Na3 O5 37.53(27) 2_655 . 102_555 n
Mn7 Na3 Na3 76.804(18) 2_655 . 1_545 n
Mn7 Na3 Na3 103.196(18) 2_655 . 1_565 n
Mn7 Na3 Na3 76.804(18) 2_655 . -2_555 n
Mn7 Na3 Na3 103.196(18) 2_655 . -2_565 n
Mn7 Na3 O3 135.8(4) 101_455 . 2_655 n
Mn7 Na3 O3 44.2(4) 101_455 . 101_455 n
Mn7 Na3 O4 76.5(4) 101_455 . 1_555 n
Mn7 Na3 O4 103.5(4) 101_455 . 102_545 n
Mn7 Na3 O5 37.53(27) 101_455 . 1_555 n
Mn7 Na3 O5 142.47(27) 101_455 . 102_555 n
Mn7 Na3 Na3 103.196(18) 101_455 . 1_545 n
Mn7 Na3 Na3 76.804(18) 101_455 . 1_565 n
Mn7 Na3 Na3 103.196(18) 101_455 . -2_555 n
Mn7 Na3 Na3 76.804(18) 101_455 . -2_565 n
O3 Na3 O3 180.0 2_655 . 101_455 n
O3 Na3 O4 63.3(5) 2_655 . 1_555 n
O3 Na3 O4 116.7(5) 2_655 . 102_545 n
O3 Na3 O5 105.5(5) 2_655 . 1_555 n
O3 Na3 O5 74.5(5) 2_655 . 102_555 n
O3 Na3 Na3 72.68(11) 2_655 . 1_545 n
O3 Na3 Na3 107.32(11) 2_655 . 1_565 n
O3 Na3 Na3 72.68(11) 2_655 . -2_555 n
O3 Na3 Na3 107.32(11) 2_655 . -2_565 n
O3 Na3 O4 116.7(5) 101_455 . 1_555 n
O3 Na3 O4 63.3(5) 101_455 . 102_545 n
O3 Na3 O5 74.5(5) 101_455 . 1_555 n
O3 Na3 O5 105.5(5) 101_455 . 102_555 n
O3 Na3 Na3 107.32(11) 101_455 . 1_545 n
O3 Na3 Na3 72.68(11) 101_455 . 1_565 n
O3 Na3 Na3 107.32(11) 101_455 . -2_555 n
O3 Na3 Na3 72.68(11) 101_455 . -2_565 n
O4 Na3 O4 180.0 1_555 . 102_545 n
O4 Na3 O5 66.8(5) 1_555 . 1_555 n
O4 Na3 O5 113.2(5) 1_555 . 102_555 n
O4 Na3 Na3 105.53(10) 1_555 . 1_545 n
O4 Na3 Na3 74.47(10) 1_555 . 1_565 n
O4 Na3 Na3 105.53(10) 1_555 . -2_555 n
O4 Na3 Na3 74.47(10) 1_555 . -2_565 n
O4 Na3 O5 113.2(5) 102_545 . 1_555 n
O4 Na3 O5 66.8(5) 102_545 . 102_555 n
O4 Na3 Na3 74.47(10) 102_545 . 1_545 n
O4 Na3 Na3 105.53(10) 102_545 . 1_565 n
O4 Na3 Na3 74.47(10) 102_545 . -2_555 n
O4 Na3 Na3 105.53(10) 102_545 . -2_565 n
O5 Na3 O5 180.0 1_555 . 102_555 n
O5 Na3 Na3 71.83(12) 1_555 . 1_545 n
O5 Na3 Na3 108.17(12) 1_555 . 1_565 n
O5 Na3 Na3 71.83(12) 1_555 . -2_555 n
O5 Na3 Na3 108.17(12) 1_555 . -2_565 n
O5 Na3 Na3 108.17(12) 102_555 . 1_545 n
O5 Na3 Na3 71.83(12) 102_555 . 1_565 n
O5 Na3 Na3 108.17(12) 102_555 . -2_555 n
O5 Na3 Na3 71.83(12) 102_555 . -2_565 n
Na3 Na3 Na3 180.0 1_545 . 1_565 n
Na3 Na3 Na3 0.0 1_545 . -2_555 n
Na3 Na3 Na3 180.0 1_545 . -2_565 n
Na3 Na3 Na3 180.0 1_565 . -2_555 n
Na3 Na3 Na3 0.0 1_565 . -2_565 n
Na3 Na3 Na3 180.0 -2_555 . -2_565 n

loop_
_geom_bond_atom_site_label_1
_geom_bond_atom_site_label_2
_geom_bond_distance
_geom_bond_site_symmetry_1
_geom_bond_site_symmetry_2
_geom_bond_publ_flag
Mn1 Mn1 2.83987(6) . 1_545 n
Mn1 Mn1 2.83987(6) . 1_565 n
Mn1 Mn2 2.905(4) . 1_545 n
Mn1 Mn2 2.905(4) . 1_555 n
Mn1 Mn2 2.905(4) . 2_645 n
Mn1 Mn2 2.905(4) . 2_655 n
Mn1 O1 1.901(17) . 1_555 n
Mn1 O1 1.901(17) . 2_655 n
Mn1 O2 1.911(10) . 1_545 n
Mn1 O2 1.911(10) . 1_555 n
Mn1 O2 1.911(10) . 2_645 n
Mn1 O2 1.911(10) . 2_655 n
Mn1 Na2 3.559(16) . 1_545 n
Mn1 Na2 3.559(16) . 1_555 n
Mn1 Na2 3.559(16) . 2_645 n
Mn1 Na2 3.559(16) . 2_655 n
Mn2 Mn1 2.905(4) . 1_555 n
Mn2 Mn1 2.905(4) . 1_565 n
Mn2 Mn2 2.83987(6) . 1_545 n
Mn2 Mn2 2.83987(6) . 1_565 n
Mn2 O1 2.041(12) . 1_555 n
Mn2 O1 2.041(12) . 1_565 n
Mn2 O2 1.940(17) . 2_655 n
Mn2 O3 1.871(10) . 2_655 n
Mn2 O3 1.871(10) . 2_665 n
Mn2 O4 1.872(20) . 1_555 n
Mn2 Na2 3.384(18) . 1_555 n
Mn2 Na3 3.224(4) . 1_555 n
Mn2 Na3 3.224(4) . -2_565 n
Mn3 Mn3 2.83987(6) . 1_545 n
Mn3 Mn3 2.83987(6) . 1_565 n
Mn3 O4 1.923(14) . 1_545 n
Mn3 O4 1.923(14) . 1_555 n
Mn3 O5 1.947(16) . 1_555 n
Mn3 O6 1.936(12) . 1_545 n
Mn3 O6 1.936(12) . 1_555 n
Mn3 O7 1.783(15) . 1_555 n
Mn3 Na1 3.462(20) . 1_555 n
Mn3 Na3 3.296(4) . 1_555 n
Mn3 Na3 3.296(4) . -2_555 n
Mn4 Mn4 2.83987(6) . 1_545 n
Mn4 Mn4 2.83987(6) . 1_565 n
Mn4 O6 2.150(14) . 1_555 n
Mn4 O7 2.041(13) . 1_555 n
Mn4 O7 2.041(13) . 1_565 n
Mn4 O8 2.037(15) . 1_555 n
Mn4 O9 1.887(12) . 1_555 n
Mn4 O9 1.887(12) . 1_565 n
Mn4 Na1 3.483(18) . 1_555 n
Mn4 Na1 3.483(18) . 1_565 n
Mn4 Na2 3.068(17) . 1_555 n
Mn5 Mn5 2.83987(6) . 1_545 n
Mn5 Mn5 2.83987(6) . 1_565 n
Mn5 Mn6 2.911(6) . 1_545 n
Mn5 Mn6 2.911(6) . 1_555 n
Mn5 O8 1.869(10) . 1_545 n
Mn5 O8 1.869(10) . 1_555 n
Mn5 O9 1.897(17) . 2_656 n
Mn5 O10 1.962(11) . 1_545 n
Mn5 O10 1.962(11) . 1_555 n
Mn5 O11 1.944(17) . 1_555 n
Mn5 Na1 3.061(18) . 2_656 n
Mn5 Na2 3.400(16) . 1_545 n
Mn5 Na2 3.400(16) . 1_555 n
Mn6 Mn5 2.911(6) . 1_555 n
Mn6 Mn5 2.911(6) . 1_565 n
Mn6 Mn6 2.83987(6) . 1_545 n
Mn6 Mn6 2.83987(6) . 1_565 n
Mn6 O10 1.870(16) . 1_555 n
Mn6 O11 1.924(11) . 1_555 n
Mn6 O11 1.924(11) . 1_565 n
Mn6 O12 1.849(16) . 1_555 n
Mn6 O13 1.868(11) . 1_555 n
Mn6 O13 1.868(11) . 1_565 n
Mn6 Na1 3.102(19) . 101_555 n
Mn6 Na2 3.370(18) . 1_555 n
Mn7 Mn7 2.83987(6) . 1_545 n
Mn7 Mn7 2.83987(6) . 1_565 n
Mn7 O3 2.172(16) . 1_555 n
Mn7 O5 1.904(11) . 101_545 n
Mn7 O5 1.904(11) . 101_555 n
Mn7 O12 1.893(11) . 1_545 n
Mn7 O12 1.893(11) . 1_555 n
Mn7 Na3 3.110(4) . 2_655 n
Mn7 Na3 3.110(4) . -1_655 n
O1 Mn1 1.901(17) . 1_555 n
O1 Mn2 2.041(12) . 1_545 n
O1 Mn2 2.041(12) . 1_555 n
O1 Na2 2.475(16) . 1_545 n
O1 Na2 2.475(16) . 1_555 n
O2 Mn1 1.911(10) . 1_555 n
O2 Mn1 1.911(10) . 1_565 n
O2 Mn2 1.940(17) . 2_655 n
O2 Na2 2.879(25) . 1_555 n
O3 Mn2 1.871(10) . 2_645 n
O3 Mn2 1.871(10) . 2_655 n
O3 Mn7 2.172(16) . 1_555 n
O3 Na3 3.118(11) . 2_645 n
O3 Na3 2.385(15) . 2_655 n
O3 Na3 2.385(15) . -1_655 n
O3 Na3 3.118(11) . -1_665 n
O4 Mn2 1.872(20) . 1_555 n
O4 Mn3 1.923(14) . 1_555 n
O4 Mn3 1.923(14) . 1_565 n
O4 Na3 2.652(16) . 1_555 n
O4 Na3 2.652(16) . -2_565 n
O5 Mn3 1.947(16) . 1_555 n
O5 Mn7 1.904(11) . 101_445 n
O5 Mn7 1.904(11) . 101_455 n
O5 Na3 3.036(11) . 1_545 n
O5 Na3 2.276(15) . 1_555 n
O5 Na3 2.276(15) . -2_555 n
O5 Na3 3.036(11) . -2_565 n
O6 Mn3 1.936(12) . 1_555 n
O6 Mn3 1.936(12) . 1_565 n
O6 Mn4 2.150(14) . 1_555 n
O6 Na1 2.587(19) . 1_555 n
O6 Na1 2.587(19) . 1_565 n
O7 Mn3 1.783(15) . 1_555 n
O7 Mn4 2.041(13) . 1_545 n
O7 Mn4 2.041(13) . 1_555 n
O7 Na2 2.584(18) . 1_545 n
O7 Na2 2.584(18) . 1_555 n
O8 Mn4 2.037(15) . 1_555 n
O8 Mn5 1.869(10) . 1_555 n
O8 Mn5 1.869(10) . 1_565 n
O8 Na2 2.472(22) . 1_555 n
O9 Mn4 1.887(12) . 1_545 n
O9 Mn4 1.887(12) . 1_555 n
O9 Mn5 1.897(17) . 2_656 n
O9 Na1 2.656(24) . 1_555 n
O10 Mn5 1.962(11) . 1_555 n
O10 Mn5 1.962(11) . 1_565 n
O10 Mn6 1.870(16) . 1_555 n
O10 Na1 2.510(18) . 2_656 n
O10 Na1 2.510(18) . 2_666 n
O11 Mn5 1.944(17) . 1_555 n
O11 Mn6 1.924(11) . 1_545 n
O11 Mn6 1.924(11) . 1_555 n
O11 Na2 2.553(18) . 1_545 n
O11 Na2 2.553(18) . 1_555 n
O12 Mn6 1.849(16) . 1_555 n
O12 Mn7 1.893(11) . 1_555 n
O12 Mn7 1.893(11) . 1_565 n
O13 Mn6 1.868(11) . 1_545 n
O13 Mn6 1.868(11) . 1_555 n
O13 Na1 2.368(17) . 101_545 n
O13 Na1 2.368(17) . 101_555 n
Na1 Mn3 3.462(20) . 1_555 n
Na1 Mn4 3.483(18) . 1_545 n
Na1 Mn4 3.483(18) . 1_555 n
Na1 Mn5 3.061(18) . 2_656 n
Na1 Mn6 3.102(19) . 101_445 n
Na1 O6 2.587(19) . 1_545 n
Na1 O6 2.587(19) . 1_555 n
Na1 O9 2.656(24) . 1_555 n
Na1 O10 2.510(18) . 2_646 n
Na1 O10 2.510(18) . 2_656 n
Na1 O13 2.368(17) . 101_445 n
Na1 O13 2.368(17) . 101_455 n
Na1 Na1 2.83987(6) . 1_545 n
Na1 Na1 2.83987(6) . 1_565 n
Na1 Na1 4.18(4) . 102_546 n
Na1 Na1 4.18(4) . 102_556 n
Na2 Mn1 3.559(16) . 1_555 n
Na2 Mn1 3.559(16) . 1_565 n
Na2 Mn2 3.384(18) . 1_555 n
Na2 Mn4 3.068(17) . 1_555 n
Na2 Mn5 3.400(16) . 1_555 n
Na2 Mn5 3.400(16) . 1_565 n
Na2 Mn6 3.370(18) . 1_555 n
Na2 O1 2.475(16) . 1_555 n
Na2 O1 2.475(16) . 1_565 n
Na2 O2 2.879(25) . 1_555 n
Na2 O7 2.584(18) . 1_555 n
Na2 O7 2.584(18) . 1_565 n
Na2 O8 2.472(22) . 1_555 n
Na2 O11 2.553(18) . 1_555 n
Na2 O11 2.553(18) . 1_565 n
Na2 Na2 2.83987(6) . 1_545 n
Na2 Na2 2.83987(6) . 1_565 n
Na3 Mn2 3.224(4) . 1_555 n
Na3 Mn2 3.224(4) . 102_545 n
Na3 Mn3 3.296(4) . 1_555 n
Na3 Mn3 3.296(4) . 102_555 n
Na3 Mn7 3.110(4) . 2_655 n
Na3 Mn7 3.110(4) . 101_455 n
Na3 O3 2.385(15) . 2_655 n
Na3 O3 3.118(11) . 2_665 n
Na3 O3 3.118(11) . 101_445 n
Na3 O3 2.385(15) . 101_455 n
Na3 O4 2.652(16) . 1_555 n
Na3 O4 2.652(16) . 102_545 n
Na3 O5 2.276(15) . 1_555 n
Na3 O5 3.036(11) . 1_565 n
Na3 O5 3.036(11) . 102_545 n
Na3 O5 2.276(15) . 102_555 n
Na3 Na3 2.83987(6) . 1_545 n
Na3 Na3 2.83987(6) . 1_565 n
Na3 Na3 1.419930(30) . -2_555 n
Na3 Na3 1.419930(30) . -2_565 n
